data_7016825
loop_
_publ_author_name
'Cade, Ian A.'
'Hill, Anthony F.'

_publ_section_title
;
 1-Borabenzonitrile (B-cyanoboratabenzene).
;
_journal_issue 40
_journal_name_full 'Dalton transactions (Cambridge, England : 2003)'
_journal_page_first 10563
_journal_page_last 10567
_journal_paper_doi 10.1039/c1dt10849b
_journal_volume 40
_journal_year 2011
_chemical_absolute_configuration unk
_chemical_compound_source 'Research School of Chemistry'
_chemical_formula_moiety 'C16 H36 N, 0.5(C12 H12), C6 H5 B N'
_chemical_formula_sum 'C28 H47 B N2'
_chemical_formula_weight 422.51
_chemical_name_common RuCp*(C5H5B-CN)
_space_group_IT_number 76
_symmetry_cell_setting tetragonal
_symmetry_space_group_name_Hall 'P 4w'
_symmetry_space_group_name_H-M 'P 41'
_atom_sites_solution_hydrogens geom
_atom_sites_solution_primary direct
_cell_angle_alpha 90
_cell_angle_beta 90
_cell_angle_gamma 90
_cell_formula_units_Z 4
_cell_length_a 9.6193(4)
_cell_length_b 9.6193(4)
_cell_length_c 30.8153(9)
_cell_measurement_reflns_used 14360
_cell_measurement_temperature 200
_cell_measurement_theta_max 23.26
_cell_measurement_theta_min 2.55
_cell_volume 2851.37(19)
_computing_cell_refinement 'DENZO/SCALEPACK (Otwinowski & Minor, 1997)'
_computing_data_collection 'COLLECT (Nonius, 1997-2001).'
_computing_data_reduction 'DENZO/SCALEPACK (Otwinowski & Minor, 1997)'
_computing_molecular_graphics 'Ortep-3 for Windows v. 2.01'
_computing_publication_material 'CRYSTALS (Betteridge et al., 2003)'
_computing_structure_refinement 'CRYSTALS (Betteridge et al., 2003)'
_computing_structure_solution 'SIR92 (Altomare et al., 1994)'
_diffrn_ambient_temperature 200
_diffrn_measured_fraction_theta_full 0.994
_diffrn_measured_fraction_theta_max 0.994
_diffrn_measurement_device 'Nonius KappaCCD'
_diffrn_measurement_device_type Area
_diffrn_measurement_method \w
_diffrn_radiation_monochromator graphite
_diffrn_radiation_type 'Mo K\a'
_diffrn_radiation_wavelength 0.71073
_diffrn_reflns_av_R_equivalents 0.049
_diffrn_reflns_limit_h_max 10
_diffrn_reflns_limit_h_min -10
_diffrn_reflns_limit_k_max 7
_diffrn_reflns_limit_k_min -7
_diffrn_reflns_limit_l_max 32
_diffrn_reflns_limit_l_min -34
_diffrn_reflns_number 9043
_diffrn_reflns_theta_full 23.245
_diffrn_reflns_theta_max 23.245
_diffrn_reflns_theta_min 2.644
_diffrn_standards_number 0
_exptl_absorpt_coefficient_mu 0.056
_exptl_absorpt_correction_T_max 0.99
_exptl_absorpt_correction_T_min 0.69
_exptl_absorpt_correction_type multi-scan
_exptl_absorpt_process_details 'DENZO/SCALEPACK (Otwinowski & Minor, 1997)'
_exptl_crystal_colour colourless
_exptl_crystal_density_diffrn 0.984
_exptl_crystal_density_method 'not measured'
_exptl_crystal_description plate
_exptl_crystal_F_000 936
_exptl_crystal_size_max 0.87
_exptl_crystal_size_mid 0.32
_exptl_crystal_size_min 0.23
_refine_diff_density_max 0.31
_refine_diff_density_min -0.29
_refine_ls_extinction_method None
_refine_ls_goodness_of_fit_ref 0.8728
_refine_ls_hydrogen_treatment constr
_refine_ls_matrix_type full
_refine_ls_number_parameters 334
_refine_ls_number_reflns 2087
_refine_ls_number_restraints 85
_refine_ls_R_factor_all 0.0938
_refine_ls_R_factor_gt 0.0398
_refine_ls_shift/su_max 0.018014
_refine_ls_structure_factor_coef Fsqd
_refine_ls_weighting_details
;
Method= Modified Sheldrick
w=1/[\s^2^(F^2^) + ( 0.06P)^2^ + 0.00P]
,where P=(max(Fo^2^,0) + 2Fc^2^)/3
;
_refine_ls_weighting_scheme calc
_refine_ls_wR_factor_all 0.1018
_refine_ls_wR_factor_gt 0.0892
_refine_ls_wR_factor_ref 0.1018
_reflns_limit_h_max 7
_reflns_limit_h_min -7
_reflns_limit_k_max 10
_reflns_limit_k_min 0
_reflns_limit_l_max 33
_reflns_limit_l_min 0
_reflns_number_gt 1157
_reflns_number_total 2087
_reflns_threshold_expression I>2.0\s(I)
_oxford_diffrn_Wilson_B_factor 4.50
_oxford_diffrn_Wilson_scale 10.93
_oxford_refine_ls_r_factor_ref 0.0938
_oxford_refine_ls_scale 0.3092(5)
_oxford_reflns_number_all 2087
_oxford_reflns_threshold_expression_ref I>-10.0\s(I)
_cod_data_source_file c1dt10849b.txt
_cod_data_source_block 2
_cod_depositor_comments
;
The following automatic conversions were performed:

'_symmetry_cell_setting' value 'Tetragonal' changed to 'tetragonal'
according to /home/saulius/struct/CIF-dictionaries/cif_core.dic
dictionary named 'cif_core.dic' version 2.4.1 from 2010-06-29.

Automatic conversion script
Id: cif_fix_values 1715 2011-07-08 13:25:40Z adriana 
;
_cod_original_sg_symbol_H-M 'P 41 '
_cod_original_formula_sum 'C28 H47 B1 N2'
_cod_database_code 7016825

loop_
_symmetry_equiv_pos_as_xyz
x,y,z
-y,x,z+1/4
-x,-y,z+1/2
y,-x,z+3/4

loop_
_atom_site_label
_atom_site_type_symbol
_atom_site_fract_x
_atom_site_fract_y
_atom_site_fract_z
_atom_site_U_iso_or_equiv
_atom_site_occupancy
_atom_site_adp_type
_atom_site_refinement_flags_posn
_atom_site_refinement_flags_adp
B1 B 0.2669(6) 0.2399(7) 0.65018(14) 0.0686 1.0000 Uani . .
C2 C 0.1805(6) 0.3569(5) 0.63455(13) 0.0763 1.0000 Uani . .
C3 C 0.0418(7) 0.3301(7) 0.62321(15) 0.0926 1.0000 Uani . .
C4 C -0.0139(7) 0.1960(9) 0.62693(16) 0.0988 1.0000 Uani . .
C5 C 0.0631(7) 0.0860(6) 0.64115(16) 0.0918 1.0000 Uani . .
C6 C 0.2009(6) 0.1005(6) 0.65298(15) 0.0834 1.0000 Uani . .
C7 C 0.4237(7) 0.2579(5) 0.66106(15) 0.0737 1.0000 Uani . .
N8 N 0.5406(5) 0.2688(4) 0.66840(15) 0.0993 1.0000 Uani . .
N9 N 0.3419(3) 0.0991(3) 0.51200(12) 0.0408 1.0000 Uani . .
C10 C 0.3999(4) 0.2166(4) 0.54000(12) 0.0458 1.0000 Uani . .
C11 C 0.4524(4) 0.3416(4) 0.51525(12) 0.0506 1.0000 Uani . .
C12 C 0.5016(5) 0.4527(4) 0.54662(14) 0.0601 1.0000 Uani . .
C13 C 0.5514(5) 0.5829(4) 0.52372(14) 0.0712 1.0000 Uani . .
C14 C 0.2215(4) 0.1499(4) 0.48437(12) 0.0443 1.0000 Uani . .
C15 C 0.0995(4) 0.2099(4) 0.50965(12) 0.0537 1.0000 Uani . .
C16 C -0.0127(4) 0.2570(4) 0.47853(14) 0.0612 1.0000 Uani . .
C17 C -0.1389(4) 0.3152(5) 0.50162(15) 0.0803 1.0000 Uani . .
C18 C 0.2942(4) -0.0135(4) 0.54322(12) 0.0435 1.0000 Uani . .
C19 C 0.2253(4) -0.1390(4) 0.52214(12) 0.0505 1.0000 Uani . .
C20 C 0.1877(4) -0.2472(4) 0.55551(13) 0.0619 1.0000 Uani . .
C21 C 0.1170(5) -0.3735(4) 0.53593(16) 0.0768 1.0000 Uani . .
C22 C 0.4511(4) 0.0437(4) 0.48087(12) 0.0466 1.0000 Uani . .
C23 C 0.5816(4) -0.0121(4) 0.50179(12) 0.0545 1.0000 Uani . .
C24 C 0.6855(4) -0.0624(5) 0.46847(15) 0.0783 1.0000 Uani . .
C25 C 0.8145(5) -0.1217(5) 0.48906(18) 0.0921 1.0000 Uani . .
C290 C 0.6821(17) 0.232(2) 0.3738(9) 0.0864 0.5000 Uani D U
C291 C 0.7334(17) 0.235(2) 0.3698(8) 0.0912 0.5000 Uani D U
C280 C 0.601(3) 0.340(2) 0.3888(11) 0.0867 0.5000 Uani D U
C281 C 0.619(3) 0.302(2) 0.3861(10) 0.0907 0.5000 Uani D U
C270 C 0.661(2) 0.468(2) 0.3974(10) 0.0841 0.5000 Uani D U
C271 C 0.6271(19) 0.439(2) 0.4003(9) 0.0825 0.5000 Uani D U
C260 C 0.805(2) 0.4806(18) 0.3916(7) 0.0824 0.5000 Uani D U
C261 C 0.7543(12) 0.5107(17) 0.3975(6) 0.0760 0.5000 Uani D U
C310 C 0.8870(17) 0.3765(17) 0.3741(6) 0.0818 0.5000 Uani D U
C311 C 0.8730(13) 0.4411(13) 0.3830(5) 0.0694 0.5000 Uani D U
C300 C 0.8232(17) 0.2485(17) 0.3662(7) 0.0822 0.5000 Uani D U
C301 C 0.8607(16) 0.3037(14) 0.3689(5) 0.0776 0.5000 Uani D U
H21 H 0.2197 0.4528 0.6321 0.0899 1.0000 Uiso R .
H31 H -0.0182 0.4075 0.6124 0.1097 1.0000 Uiso R .
H41 H -0.1132 0.1805 0.6186 0.1158 1.0000 Uiso R .
H51 H 0.0181 -0.0074 0.6435 0.1068 1.0000 Uiso R .
H61 H 0.2558 0.0181 0.6629 0.0996 1.0000 Uiso R .
H101 H 0.4787 0.1786 0.5575 0.0530 1.0000 Uiso R .
H102 H 0.3243 0.2488 0.5599 0.0530 1.0000 Uiso R .
H111 H 0.5318 0.3127 0.4963 0.0601 1.0000 Uiso R .
H112 H 0.3758 0.3796 0.4968 0.0601 1.0000 Uiso R .
H121 H 0.5794 0.4141 0.5645 0.0690 1.0000 Uiso R .
H122 H 0.4223 0.4782 0.5660 0.0690 1.0000 Uiso R .
H131 H 0.5822 0.6528 0.5458 0.0840 1.0000 Uiso R .
H132 H 0.6313 0.5588 0.5044 0.0840 1.0000 Uiso R .
H133 H 0.4742 0.6230 0.5059 0.0840 1.0000 Uiso R .
H141 H 0.2574 0.2241 0.4646 0.0507 1.0000 Uiso R .
H142 H 0.1865 0.0700 0.4667 0.0507 1.0000 Uiso R .
H151 H 0.1320 0.2909 0.5273 0.0631 1.0000 Uiso R .
H152 H 0.0611 0.1368 0.5294 0.0631 1.0000 Uiso R .
H161 H 0.0264 0.3310 0.4593 0.0723 1.0000 Uiso R .
H162 H -0.0423 0.1758 0.4605 0.0723 1.0000 Uiso R .
H171 H -0.2101 0.3450 0.4799 0.0956 1.0000 Uiso R .
H172 H -0.1105 0.3969 0.5196 0.0956 1.0000 Uiso R .
H173 H -0.1793 0.2417 0.5208 0.0956 1.0000 Uiso R .
H181 H 0.3772 -0.0469 0.5597 0.0511 1.0000 Uiso R .
H182 H 0.2260 0.0291 0.5638 0.0511 1.0000 Uiso R .
H191 H 0.2908 -0.1807 0.5006 0.0592 1.0000 Uiso R .
H192 H 0.1387 -0.1081 0.5070 0.0592 1.0000 Uiso R .
H201 H 0.2748 -0.2781 0.5704 0.0721 1.0000 Uiso R .
H202 H 0.1235 -0.2043 0.5772 0.0721 1.0000 Uiso R .
H211 H 0.0948 -0.4415 0.5595 0.0883 1.0000 Uiso R .
H212 H 0.1804 -0.4181 0.5143 0.0883 1.0000 Uiso R .
H213 H 0.0291 -0.3443 0.5212 0.0883 1.0000 Uiso R .
H221 H 0.4782 0.1211 0.4609 0.0543 1.0000 Uiso R .
H222 H 0.4082 -0.0333 0.4637 0.0543 1.0000 Uiso R .
H231 H 0.6254 0.0638 0.5192 0.0652 1.0000 Uiso R .
H232 H 0.5563 -0.0911 0.5213 0.0652 1.0000 Uiso R .
H241 H 0.7128 0.0175 0.4495 0.0929 1.0000 Uiso R .
H242 H 0.6403 -0.1360 0.4504 0.0929 1.0000 Uiso R .
H251 H 0.8797 -0.1538 0.4659 0.1107 1.0000 Uiso R .
H252 H 0.8610 -0.0487 0.5071 0.1107 1.0000 Uiso R .
H253 H 0.7884 -0.2022 0.5079 0.1107 1.0000 Uiso R .
H2601 H 0.8452 0.5757 0.3952 0.1049 0.5000 Uiso R .
H2701 H 0.5993 0.5428 0.4094 0.0991 0.5000 Uiso R .
H2801 H 0.4999 0.3228 0.3944 0.0998 0.5000 Uiso R .
H2901 H 0.6375 0.1398 0.3688 0.1023 0.5000 Uiso R .
H3001 H 0.8838 0.1754 0.3530 0.0950 0.5000 Uiso R .
H3101 H 0.9895 0.3932 0.3726 0.0959 0.5000 Uiso R .
H2611 H 0.7575 0.6047 0.4113 0.1053 0.5000 Uiso R .
H2711 H 0.5429 0.4904 0.4103 0.0970 0.5000 Uiso R .
H2811 H 0.5267 0.2538 0.3862 0.1014 0.5000 Uiso R .
H2911 H 0.7287 0.1366 0.3597 0.1071 0.5000 Uiso R .
H3011 H 0.9444 0.2528 0.3580 0.0886 0.5000 Uiso R .
H3111 H 0.9617 0.4949 0.3814 0.0900 0.5000 Uiso R .

loop_
_atom_site_aniso_label
_atom_site_aniso_U_11
_atom_site_aniso_U_22
_atom_site_aniso_U_33
_atom_site_aniso_U_23
_atom_site_aniso_U_13
_atom_site_aniso_U_12
B1 0.081(4) 0.089(5) 0.036(3) -0.007(3) 0.012(3) 0.002(4)
C2 0.084(4) 0.095(4) 0.051(3) -0.002(3) 0.017(3) 0.006(3)
C3 0.105(5) 0.120(5) 0.054(3) 0.010(3) 0.015(3) 0.027(4)
C4 0.087(5) 0.154(6) 0.055(3) -0.011(4) 0.022(3) -0.010(5)
C5 0.115(6) 0.098(5) 0.062(3) -0.014(3) 0.031(4) -0.021(4)
C6 0.096(5) 0.097(4) 0.058(3) -0.008(3) 0.026(3) -0.010(3)
C7 0.105(5) 0.068(3) 0.049(3) 0.002(2) -0.006(3) -0.003(3)
N8 0.114(4) 0.095(3) 0.089(3) 0.004(2) -0.029(3) -0.001(3)
N9 0.048(2) 0.041(2) 0.0335(14) -0.0027(15) -0.0005(15) -0.003(2)
C10 0.052(3) 0.046(3) 0.039(2) -0.008(2) -0.0034(19) 0.001(2)
C11 0.050(3) 0.047(3) 0.054(2) -0.001(2) -0.002(2) -0.002(2)
C12 0.071(3) 0.047(3) 0.063(2) -0.007(2) -0.005(2) -0.007(2)
C13 0.078(4) 0.052(3) 0.083(3) -0.004(3) -0.001(3) -0.012(2)
C14 0.048(3) 0.051(3) 0.0343(19) 0.0028(19) -0.006(2) -0.001(2)
C15 0.050(3) 0.055(3) 0.056(2) -0.001(2) -0.002(2) 0.005(2)
C16 0.046(3) 0.072(3) 0.066(2) 0.015(2) -0.011(2) 0.005(2)
C17 0.052(3) 0.088(4) 0.101(4) 0.009(3) -0.017(3) 0.009(3)
C18 0.044(2) 0.045(3) 0.041(2) 0.007(2) -0.0005(19) 0.002(2)
C19 0.056(3) 0.042(2) 0.053(2) 0.004(2) -0.002(2) -0.003(2)
C20 0.063(3) 0.056(3) 0.068(3) 0.007(2) 0.000(2) -0.007(2)
C21 0.080(4) 0.055(3) 0.095(4) 0.010(3) -0.002(3) -0.014(3)
C22 0.055(3) 0.045(3) 0.041(2) -0.0075(19) 0.012(2) 0.001(2)
C23 0.050(3) 0.052(3) 0.061(3) 0.002(2) 0.008(2) 0.007(2)
C24 0.059(3) 0.088(4) 0.088(3) 0.000(3) 0.019(3) 0.016(3)
C25 0.068(4) 0.088(4) 0.120(4) 0.008(3) 0.033(3) 0.018(3)
C290 0.080(8) 0.095(6) 0.084(6) 0.022(5) -0.005(7) 0.008(7)
C291 0.089(11) 0.097(6) 0.087(7) 0.023(6) -0.002(11) 0.003(10)
C280 0.091(6) 0.099(8) 0.071(5) 0.023(6) -0.011(5) 0.002(6)
C281 0.098(8) 0.105(10) 0.069(7) 0.023(9) -0.021(7) -0.004(8)
C270 0.086(7) 0.102(7) 0.064(5) 0.024(6) -0.007(6) -0.001(6)
C271 0.085(8) 0.105(10) 0.057(6) 0.022(8) 0.003(7) -0.008(7)
C260 0.072(8) 0.099(7) 0.076(5) 0.027(5) -0.008(7) -0.002(6)
C261 0.046(9) 0.108(8) 0.074(7) 0.022(6) -0.010(7) 0.011(7)
C310 0.070(6) 0.095(8) 0.080(6) 0.028(7) -0.002(5) 0.012(7)
C311 0.055(6) 0.078(9) 0.075(7) 0.022(7) 0.008(6) 0.031(7)
C300 0.073(7) 0.093(8) 0.081(5) 0.031(7) -0.004(6) 0.010(7)
C301 0.082(9) 0.073(10) 0.078(6) 0.028(9) 0.004(7) -0.006(8)

loop_
_atom_type_symbol
_atom_type_scat_dispersion_real
_atom_type_scat_dispersion_imag
_atom_type_scat_Cromer_Mann_a1
_atom_type_scat_Cromer_Mann_b1
_atom_type_scat_Cromer_Mann_a2
_atom_type_scat_Cromer_Mann_b2
_atom_type_scat_Cromer_Mann_a3
_atom_type_scat_Cromer_Mann_b3
_atom_type_scat_Cromer_Mann_a4
_atom_type_scat_Cromer_Mann_b4
_atom_type_scat_Cromer_Mann_c
_atom_type_scat_source
C 0.0033 0.0016 2.3100 20.8439 1.0200 10.2075 1.5886 0.5687 0.8650 51.6512 0.2156 'International Tables Vol C 4.2.6.8 and 6.1.1.4'
H 0.0000 0.0000 0.4930 10.5109 0.3229 26.1257 0.1402 3.1424 0.0408 57.7998 0.0030 'International Tables Vol C 4.2.6.8 and 6.1.1.4'
B 0.0013 0.0007 2.0545 23.2185 1.3326 1.0210 1.0979 60.3498 0.7068 0.1403 -0.1932 'International Tables Vol C 4.2.6.8 and 6.1.1.4'
N 0.0061 0.0033 12.2126 0.0057 3.1322 9.8933 2.0125 28.9975 1.1663 0.5826 -11.5290 'International Tables Vol C 4.2.6.8 and 6.1.1.4'

loop_
_geom_angle_atom_site_label_1
_geom_angle_atom_site_label_2
_geom_angle_atom_site_label_3
_geom_angle
_geom_angle_publ_flag
C2 B1 C6 117.7(5) yes
C2 B1 C7 122.1(5) yes
C6 B1 C7 120.2(5) yes
B1 C2 C3 118.4(5) yes
B1 C2 H21 121.0 no
C3 C2 H21 120.6 no
C2 C3 C4 120.9(5) yes
C2 C3 H31 119.7 no
C4 C3 H31 119.5 no
C3 C4 C5 122.1(6) yes
C3 C4 H41 118.8 no
C5 C4 H41 119.1 no
C4 C5 C6 121.9(6) yes
C4 C5 H51 119.0 no
C6 C5 H51 119.1 no
C5 C6 B1 119.0(5) yes
C5 C6 H61 120.5 no
B1 C6 H61 120.4 no
B1 C7 N8 178.3(5) yes
C10 N9 C14 110.9(3) yes
C10 N9 C18 106.3(3) yes
C14 N9 C18 110.8(3) yes
C10 N9 C22 111.3(3) yes
C14 N9 C22 106.6(3) yes
C18 N9 C22 111.0(3) yes
N9 C10 C11 115.2(3) yes
N9 C10 H101 108.1 no
C11 C10 H101 108.0 no
N9 C10 H102 108.1 no
C11 C10 H102 107.9 no
H101 C10 H102 109.5 no
C10 C11 C12 110.1(3) yes
C10 C11 H111 109.2 no
C12 C11 H111 109.2 no
C10 C11 H112 109.3 no
C12 C11 H112 109.5 no
H111 C11 H112 109.5 no
C11 C12 C13 112.6(3) yes
C11 C12 H121 108.8 no
C13 C12 H121 109.1 no
C11 C12 H122 108.4 no
C13 C12 H122 108.4 no
H121 C12 H122 109.5 no
C12 C13 H131 109.4 no
C12 C13 H132 109.2 no
H131 C13 H132 109.5 no
C12 C13 H133 109.8 no
H131 C13 H133 109.5 no
H132 C13 H133 109.5 no
N9 C14 C15 115.0(3) yes
N9 C14 H141 108.0 no
C15 C14 H141 107.9 no
N9 C14 H142 108.3 no
C15 C14 H142 108.1 no
H141 C14 H142 109.5 no
C14 C15 C16 109.8(3) yes
C14 C15 H151 109.4 no
C16 C15 H151 109.5 no
C14 C15 H152 109.3 no
C16 C15 H152 109.4 no
H151 C15 H152 109.5 no
C15 C16 C17 112.6(3) yes
C15 C16 H161 108.7 no
C17 C16 H161 108.5 no
C15 C16 H162 108.8 no
C17 C16 H162 108.7 no
H161 C16 H162 109.5 no
C16 C17 H171 109.9 no
C16 C17 H172 109.4 no
H171 C17 H172 109.5 no
C16 C17 H173 109.1 no
H171 C17 H173 109.5 no
H172 C17 H173 109.5 no
N9 C18 C19 115.2(3) yes
N9 C18 H181 108.1 no
C19 C18 H181 108.0 no
N9 C18 H182 107.9 no
C19 C18 H182 108.1 no
H181 C18 H182 109.5 no
C18 C19 C20 111.2(3) yes
C18 C19 H191 109.1 no
C20 C19 H191 109.1 no
C18 C19 H192 109.1 no
C20 C19 H192 108.9 no
H191 C19 H192 109.5 no
C19 C20 C21 112.9(3) yes
C19 C20 H201 108.4 no
C21 C20 H201 108.7 no
C19 C20 H202 108.6 no
C21 C20 H202 108.7 no
H201 C20 H202 109.5 no
C20 C21 H211 109.3 no
C20 C21 H212 109.6 no
H211 C21 H212 109.5 no
C20 C21 H213 109.6 no
H211 C21 H213 109.5 no
H212 C21 H213 109.5 no
N9 C22 C23 115.5(3) yes
N9 C22 H221 107.9 no
C23 C22 H221 108.1 no
N9 C22 H222 108.0 no
C23 C22 H222 107.8 no
H221 C22 H222 109.5 no
C22 C23 C24 111.9(3) yes
C22 C23 H231 108.7 no
C24 C23 H231 108.6 no
C22 C23 H232 109.0 no
C24 C23 H232 109.0 no
H231 C23 H232 109.5 no
C23 C24 C25 112.3(4) yes
C23 C24 H241 108.9 no
C25 C24 H241 108.7 no
C23 C24 H242 108.5 no
C25 C24 H242 109.0 no
H241 C24 H242 109.5 no
C24 C25 H251 109.5 no
C24 C25 H252 109.6 no
H251 C25 H252 109.5 no
C24 C25 H253 109.3 no
H251 C25 H253 109.5 no
H252 C25 H253 109.5 no
C280 C290 C300 122(2) yes
C280 C290 C301 105.9(19) yes
C300 C290 C301 15.9(10) yes
C280 C290 H2901 118.5 no
C300 C290 H2901 119.6 no
C281 C291 C301 120(2) yes
C281 C291 H2901 76.7 no
C301 C291 H2901 163.2 no
C281 C291 H2911 121.5 no
C301 C291 H2911 118.9 no
C290 C280 C270 120(3) yes
C290 C280 H2801 119.1 no
C270 C280 H2801 121.0 no
C291 C281 C271 121(3) yes
C291 C281 H2811 119.7 no
C271 C281 H2811 119.3 no
C280 C270 C260 117(2) yes
C280 C270 H2701 117.7 no
C260 C270 H2701 124.7 no
C281 C271 C261 120(2) yes
C281 C271 H2711 121.6 no
C261 C271 H2711 118.4 no
C270 C260 C310 123.5(18) yes
C270 C260 H2601 116.6 no
C310 C260 H2601 118.9 no
C271 C261 C311 119.5(17) yes
C271 C261 H2611 116.5 no
C311 C261 H2611 122.9 no
C260 C310 C300 117.0(17) yes
C260 C310 H3101 117.6 no
C300 C310 H3101 124.5 no
C261 C311 C301 118.9(14) yes
C261 C311 H3101 171.4 no
C301 C311 H3101 69.4 no
C261 C311 H3111 117.7 no
C301 C311 H3111 123.2 no
C310 C300 C290 120.0(20) yes
C310 C300 H3001 115.8 no
C290 C300 H3001 124.1 no
C290 C300 H3011 175.0 no
C311 C301 C291 121.1(17) yes
C311 C301 H3011 119.9 no
C291 C301 H3011 119.0 no

loop_
_geom_bond_atom_site_label_1
_geom_bond_atom_site_label_2
_geom_bond_distance
_geom_bond_publ_flag
B1 C2 1.479(6) yes
B1 C6 1.487(7) yes
B1 C7 1.555(8) yes
C2 C3 1.403(7) yes
C2 H21 1.000 no
C3 C4 1.401(7) yes
C3 H31 1.000 no
C4 C5 1.364(7) yes
C4 H41 1.000 no
C5 C6 1.381(6) yes
C5 H51 1.000 no
C6 H61 1.000 no
C7 N8 1.152(5) yes
N9 C10 1.528(4) yes
N9 C14 1.518(4) yes
N9 C18 1.519(4) yes
N9 C22 1.519(4) yes
C10 C11 1.511(5) yes
C10 H101 1.000 no
C10 H102 1.000 no
C11 C12 1.517(5) yes
C11 H111 1.000 no
C11 H112 1.000 no
C12 C13 1.516(5) yes
C12 H121 1.000 no
C12 H122 1.000 no
C13 H131 1.000 no
C13 H132 1.000 no
C13 H133 1.000 no
C14 C15 1.522(5) yes
C14 H141 1.000 no
C14 H142 1.000 no
C15 C16 1.513(5) yes
C15 H151 1.000 no
C15 H152 1.000 no
C16 C17 1.515(5) yes
C16 H161 1.000 no
C16 H162 1.000 no
C17 H171 1.000 no
C17 H172 1.000 no
C17 H173 1.000 no
C18 C19 1.523(5) yes
C18 H181 1.000 no
C18 H182 1.000 no
C19 C20 1.507(5) yes
C19 H191 1.000 no
C19 H192 1.000 no
C20 C21 1.517(5) yes
C20 H201 1.000 no
C20 H202 1.000 no
C21 H211 1.000 no
C21 H212 1.000 no
C21 H213 1.000 no
C22 C23 1.509(4) yes
C22 H221 1.000 no
C22 H222 1.000 no
C23 C24 1.513(5) yes
C23 H231 1.000 no
C23 H232 1.000 no
C24 C25 1.506(6) yes
C24 H241 1.000 no
C24 H242 1.000 no
C25 H251 1.000 no
C25 H252 1.000 no
C25 H253 1.000 no
C290 C280 1.376(9) yes
C290 C300 1.386(9) yes
C290 H2901 1.000 no
C291 C281 1.371(9) yes
C291 C301 1.390(9) yes
C291 H2911 1.000 no
C280 C270 1.388(9) yes
C280 H2801 1.000 no
C281 C271 1.386(9) yes
C281 H2811 1.000 no
C270 C260 1.403(9) yes
C270 H2701 1.000 no
C271 C261 1.409(9) yes
C271 H2711 1.000 no
C260 C310 1.386(9) yes
C260 H2601 1.000 no
C261 C311 1.397(8) yes
C261 H2611 1.000 no
C310 C300 1.397(9) yes
C310 H3101 1.000 no
C311 C301 1.397(9) yes
C311 H3111 1.000 no
C300 H3001 1.000 no
C301 H3011 1.000 no
H2701 H2711 0.740 no
H2801 H2811 0.756 no
